data_7045146
loop_
_publ_author_name
'Asghar, Faiza'
'Fatima, Saira'
'Rana, Sadaf'
'Badshah, Amin'
'Butler, Ian S.'
'Tahir, Muhammad Nawaz'

_publ_section_title
;
 Synthesis, spectroscopic investigation, and DFT study of
 N,N'-disubstituted ferrocene-based thiourea complexes as potent
 anticancer agents.
;
_journal_issue 6
_journal_name_full 'Dalton transactions (Cambridge, England : 2003)'
_journal_page_first 1868
_journal_page_last 1878
_journal_paper_doi 10.1039/c7dt04090c
_journal_volume 47
_journal_year 2018
_chemical_formula_sum 'C26 H24 Fe N2 O S'
_chemical_formula_weight 468.38
_space_group_crystal_system triclinic
_space_group_IT_number 2
_space_group_name_Hall '-P 1'
_space_group_name_H-M_alt 'P -1'
_symmetry_space_group_name_Hall '-P 1'
_symmetry_space_group_name_H-M 'P -1'
_atom_sites_solution_hydrogens geom
_audit_creation_method SHELXL-2014/7
_audit_update_record
;
2017-07-07 deposited with the CCDC.
2017-12-22 downloaded from the CCDC.
;
_cell_angle_alpha 86.572(3)
_cell_angle_beta 70.736(2)
_cell_angle_gamma 67.142(3)
_cell_formula_units_Z 2
_cell_length_a 10.4645(7)
_cell_length_b 10.7912(8)
_cell_length_c 10.9044(8)
_cell_measurement_temperature 296(2)
_cell_volume 1067.83(14)
_computing_structure_refinement 'SHELXL-2014/7 (Sheldrick, 2014)'
_diffrn_ambient_temperature 296(2)
_diffrn_measured_fraction_theta_full 0.986
_diffrn_measured_fraction_theta_max 0.980
_diffrn_radiation_type MoK\a
_diffrn_radiation_wavelength 0.71073
_diffrn_reflns_av_R_equivalents 0.0328
_diffrn_reflns_av_unetI/netI 0.0390
_diffrn_reflns_Laue_measured_fraction_full 0.986
_diffrn_reflns_Laue_measured_fraction_max 0.980
_diffrn_reflns_limit_h_max 13
_diffrn_reflns_limit_h_min -13
_diffrn_reflns_limit_k_max 13
_diffrn_reflns_limit_k_min -13
_diffrn_reflns_limit_l_max 13
_diffrn_reflns_limit_l_min -13
_diffrn_reflns_number 12521
_diffrn_reflns_point_group_measured_fraction_full 0.986
_diffrn_reflns_point_group_measured_fraction_max 0.980
_diffrn_reflns_theta_full 25.242
_diffrn_reflns_theta_max 27.158
_diffrn_reflns_theta_min 2.693
_exptl_absorpt_coefficient_mu 0.826
_exptl_crystal_density_diffrn 1.457
_exptl_crystal_F_000 488
_exptl_crystal_size_max 0.400
_exptl_crystal_size_mid 0.320
_exptl_crystal_size_min 0.280
_refine_diff_density_max 0.300
_refine_diff_density_min -0.268
_refine_diff_density_rms 0.050
_refine_ls_extinction_method none
_refine_ls_goodness_of_fit_ref 1.050
_refine_ls_hydrogen_treatment constr
_refine_ls_matrix_type full
_refine_ls_number_parameters 282
_refine_ls_number_reflns 4627
_refine_ls_number_restraints 0
_refine_ls_restrained_S_all 1.050
_refine_ls_R_factor_all 0.0382
_refine_ls_R_factor_gt 0.0335
_refine_ls_shift/su_max 0.001
_refine_ls_shift/su_mean 0.000
_refine_ls_structure_factor_coef Fsqd
_refine_ls_weighting_details 'w=1/[\s^2^(Fo^2^)+(0.0466P)^2^+0.3550P] where P=(Fo^2^+2Fc^2^)/3'
_refine_ls_weighting_scheme calc
_refine_ls_wR_factor_gt 0.0939
_refine_ls_wR_factor_ref 0.0976
_reflns_Friedel_coverage 0.000
_reflns_number_gt 4103
_reflns_number_total 4627
_reflns_threshold_expression 'I > 2\s(I)'
_cod_data_source_file c7dt04090c3.cif
_cod_data_source_block shelx
_cod_depositor_comments 'Adding full bibliography for 7045146.cif.'
_cod_original_cell_volume 1067.83(13)
_cod_database_code 7045146
_shelx_shelxl_version_number 2014/7
_shelx_space_group_comment
;
The symmetry employed for this shelxl refinement is uniquely defined
by the following loop, which should always be used as a source of
symmetry information in preference to the above space-group names.
They are only intended as comments.
;
_shelx_estimated_absorpt_t_min 0.734
_shelx_estimated_absorpt_t_max 0.802

loop_
_space_group_symop_operation_xyz
'x, y, z'
'-x, -y, -z'

loop_
_atom_site_label
_atom_site_type_symbol
_atom_site_fract_x
_atom_site_fract_y
_atom_site_fract_z
_atom_site_U_iso_or_equiv
_atom_site_adp_type
_atom_site_occupancy
_atom_site_site_symmetry_order
_atom_site_calc_flag
_atom_site_refinement_flags_posn
_atom_site_refinement_flags_adp
Fe1 Fe -0.45460(2) 0.90414(2) 0.73829(2) 0.03280(10) Uani 1 1 d . .
S1 S 0.30267(5) 0.62689(6) 0.13827(5) 0.04735(15) Uani 1 1 d . .
O1 O 0.59037(15) 0.55186(18) 0.38860(13) 0.0531(4) Uani 1 1 d . .
N1 N 0.32320(16) 0.62284(16) 0.37599(14) 0.0374(3) Uani 1 1 d . .
H1A H 0.3800 0.5922 0.4221 0.045 Uiso 1 1 calc R U
N2 N 0.53947(15) 0.52846(15) 0.20581(14) 0.0342(3) Uani 1 1 d . .
H2A H 0.5802 0.4946 0.1263 0.041 Uiso 1 1 calc R U
C1 C -0.3870(2) 0.7008(2) 0.7130(2) 0.0509(5) Uani 1 1 d . .
H1 H -0.2907 0.6405 0.6728 0.061 Uiso 1 1 calc R U
C2 C -0.4915(3) 0.7655(2) 0.6507(2) 0.0513(5) Uani 1 1 d . .
H2 H -0.4766 0.7548 0.5624 0.062 Uiso 1 1 calc R U
C3 C -0.6221(2) 0.8494(2) 0.7457(2) 0.0515(5) Uani 1 1 d . .
H3 H -0.7087 0.9045 0.7311 0.062 Uiso 1 1 calc R U
C4 C -0.5990(2) 0.8353(2) 0.8666(2) 0.0515(5) Uani 1 1 d . .
H4 H -0.6676 0.8794 0.9459 0.062 Uiso 1 1 calc R U
C5 C -0.4536(3) 0.7428(2) 0.8465(2) 0.0526(5) Uani 1 1 d . .
H5 H -0.4096 0.7146 0.9102 0.063 Uiso 1 1 calc R U
C6 C -0.3792(2) 1.0165(2) 0.5998(2) 0.0432(4) Uani 1 1 d . .
H6 H -0.3655 1.0069 0.5116 0.052 Uiso 1 1 calc R U
C7 C -0.5104(2) 1.0999(2) 0.6962(3) 0.0546(6) Uani 1 1 d . .
H7 H -0.5972 1.1555 0.6822 0.066 Uiso 1 1 calc R U
C8 C -0.4870(2) 1.0843(2) 0.8165(2) 0.0565(6) Uani 1 1 d . .
H8 H -0.5559 1.1275 0.8961 0.068 Uiso 1 1 calc R U
C9 C -0.3407(2) 0.9917(2) 0.7964(2) 0.0443(5) Uani 1 1 d . .
H9 H -0.2972 0.9633 0.8604 0.053 Uiso 1 1 calc R U
C10 C -0.27189(18) 0.94968(17) 0.66059(17) 0.0339(4) Uani 1 1 d . .
C11 C -0.11723(18) 0.85934(17) 0.59260(16) 0.0317(3) Uani 1 1 d . .
C12 C -0.08510(19) 0.7618(2) 0.49674(18) 0.0398(4) Uani 1 1 d . .
H12 H -0.1624 0.7507 0.4811 0.048 Uiso 1 1 calc R U
C13 C 0.0577(2) 0.6808(2) 0.42391(18) 0.0408(4) Uani 1 1 d . .
H13 H 0.0763 0.6153 0.3614 0.049 Uiso 1 1 calc R U
C14 C 0.17217(18) 0.69905(18) 0.44595(16) 0.0333(4) Uani 1 1 d . .
C15 C 0.14248(18) 0.79284(18) 0.54217(16) 0.0330(4) Uani 1 1 d . .
H15 H 0.2205 0.8019 0.5582 0.040 Uiso 1 1 calc R U
C16 C -0.00055(18) 0.87468(17) 0.61638(16) 0.0312(3) Uani 1 1 d . .
C17 C -0.0221(2) 0.9794(2) 0.71445(19) 0.0419(4) Uani 1 1 d . .
H17A H -0.0299 0.9428 0.7978 0.063 Uiso 1 1 calc R U
H17B H -0.1104 1.0570 0.7213 0.063 Uiso 1 1 calc R U
H17C H 0.0604 1.0054 0.6869 0.063 Uiso 1 1 calc R U
C18 C 0.38685(18) 0.59336(17) 0.24862(16) 0.0321(3) Uani 1 1 d . .
C19 C 0.63356(19) 0.51161(19) 0.27455(17) 0.0356(4) Uani 1 1 d . .
C20 C 0.79316(18) 0.44503(18) 0.19976(16) 0.0337(4) Uani 1 1 d . .
C21 C 0.84878(19) 0.34730(18) 0.09877(17) 0.0354(4) Uani 1 1 d . .
H20 H 0.7848 0.3202 0.0760 0.043 Uiso 1 1 calc R U
C22 C 0.9980(2) 0.2889(2) 0.03077(19) 0.0425(4) Uani 1 1 d . .
C23 C 1.0900(2) 0.3315(2) 0.0669(2) 0.0526(5) Uani 1 1 d . .
H23 H 1.1905 0.2944 0.0211 0.063 Uiso 1 1 calc R U
C24 C 1.0373(2) 0.4266(3) 0.1680(2) 0.0591(6) Uani 1 1 d . .
H24 H 1.1018 0.4531 0.1905 0.071 Uiso 1 1 calc R U
C25 C 0.8881(2) 0.4835(2) 0.2371(2) 0.0486(5) Uani 1 1 d . .
H25 H 0.8518 0.5466 0.3074 0.058 Uiso 1 1 calc R U
C26 C 1.0581(3) 0.1831(3) -0.0797(3) 0.0673(7) Uani 1 1 d . .
H26A H 1.0357 0.1065 -0.0478 0.101 Uiso 1 1 calc R U
H26B H 1.1628 0.1558 -0.1165 0.101 Uiso 1 1 calc R U
H26C H 1.0142 0.2195 -0.1454 0.101 Uiso 1 1 calc R U

loop_
_atom_site_aniso_label
_atom_site_aniso_U_11
_atom_site_aniso_U_22
_atom_site_aniso_U_33
_atom_site_aniso_U_23
_atom_site_aniso_U_13
_atom_site_aniso_U_12
Fe1 0.02376(14) 0.03478(15) 0.03567(16) -0.00222(10) -0.00482(11) -0.01066(11)
S1 0.0293(2) 0.0644(3) 0.0326(2) 0.0030(2) -0.00861(19) -0.0034(2)
O1 0.0330(7) 0.0838(11) 0.0327(7) -0.0141(7) -0.0055(6) -0.0149(7)
N1 0.0235(7) 0.0488(9) 0.0308(7) -0.0073(6) -0.0046(6) -0.0068(6)
N2 0.0219(7) 0.0433(8) 0.0285(7) -0.0060(6) -0.0021(5) -0.0076(6)
C1 0.0462(12) 0.0347(10) 0.0652(14) 0.0006(9) -0.0101(10) -0.0159(9)
C2 0.0628(14) 0.0559(13) 0.0443(11) -0.0016(9) -0.0154(10) -0.0338(11)
C3 0.0371(10) 0.0609(13) 0.0640(13) 0.0015(11) -0.0180(10) -0.0255(10)
C4 0.0464(12) 0.0652(14) 0.0441(11) -0.0002(10) -0.0014(9) -0.0340(11)
C5 0.0612(14) 0.0540(12) 0.0561(13) 0.0194(10) -0.0264(11) -0.0328(11)
C6 0.0324(9) 0.0408(10) 0.0513(11) 0.0095(9) -0.0091(8) -0.0140(8)
C7 0.0324(10) 0.0350(10) 0.0805(16) 0.0047(10) -0.0083(10) -0.0056(8)
C8 0.0353(11) 0.0459(12) 0.0697(15) -0.0264(11) 0.0084(10) -0.0138(9)
C9 0.0348(10) 0.0509(11) 0.0436(11) -0.0153(9) -0.0010(8) -0.0203(9)
C10 0.0257(8) 0.0336(9) 0.0384(9) -0.0059(7) -0.0030(7) -0.0127(7)
C11 0.0255(8) 0.0357(9) 0.0297(8) -0.0037(7) -0.0026(6) -0.0123(7)
C12 0.0271(8) 0.0528(11) 0.0387(10) -0.0122(8) -0.0046(7) -0.0177(8)
C13 0.0308(9) 0.0486(11) 0.0371(9) -0.0172(8) -0.0003(7) -0.0155(8)
C14 0.0238(8) 0.0388(9) 0.0299(8) -0.0034(7) -0.0023(6) -0.0092(7)
C15 0.0257(8) 0.0387(9) 0.0338(9) -0.0016(7) -0.0086(7) -0.0123(7)
C16 0.0278(8) 0.0326(8) 0.0310(8) -0.0028(7) -0.0066(7) -0.0115(7)
C17 0.0345(9) 0.0440(10) 0.0464(10) -0.0128(8) -0.0103(8) -0.0148(8)
C18 0.0248(8) 0.0328(8) 0.0316(8) -0.0010(7) -0.0040(7) -0.0080(6)
C19 0.0280(8) 0.0424(10) 0.0327(9) -0.0016(7) -0.0058(7) -0.0130(7)
C20 0.0262(8) 0.0408(9) 0.0320(8) 0.0008(7) -0.0081(7) -0.0119(7)
C21 0.0272(8) 0.0412(9) 0.0364(9) -0.0016(7) -0.0116(7) -0.0104(7)
C22 0.0305(9) 0.0462(11) 0.0411(10) -0.0049(8) -0.0110(8) -0.0045(8)
C23 0.0223(9) 0.0664(14) 0.0575(13) -0.0087(11) -0.0074(8) -0.0085(9)
C24 0.0331(10) 0.0749(15) 0.0726(15) -0.0164(12) -0.0177(10) -0.0214(10)
C25 0.0351(10) 0.0584(13) 0.0511(11) -0.0144(10) -0.0130(9) -0.0156(9)
C26 0.0418(12) 0.0718(16) 0.0650(15) -0.0309(13) -0.0118(11) 0.0020(11)

loop_
_atom_type_symbol
_atom_type_description
_atom_type_scat_dispersion_real
_atom_type_scat_dispersion_imag
_atom_type_scat_source
C C 0.0033 0.0016 'International Tables Vol C Tables 4.2.6.8 and 6.1.1.4'
H H 0.0000 0.0000 'International Tables Vol C Tables 4.2.6.8 and 6.1.1.4'
N N 0.0061 0.0033 'International Tables Vol C Tables 4.2.6.8 and 6.1.1.4'
O O 0.0106 0.0060 'International Tables Vol C Tables 4.2.6.8 and 6.1.1.4'
S S 0.1246 0.1234 'International Tables Vol C Tables 4.2.6.8 and 6.1.1.4'
Fe Fe 0.3463 0.8444 'International Tables Vol C Tables 4.2.6.8 and 6.1.1.4'

loop_
_geom_angle_atom_site_label_1
_geom_angle_atom_site_label_2
_geom_angle_atom_site_label_3
_geom_angle
C6 Fe1 C7 40.82(8)
C6 Fe1 C8 68.40(10)
C7 Fe1 C8 40.38(10)
C6 Fe1 C1 123.47(9)
C7 Fe1 C1 159.93(10)
C8 Fe1 C1 158.34(11)
C6 Fe1 C3 123.48(9)
C7 Fe1 C3 108.22(9)
C8 Fe1 C3 123.12(9)
C1 Fe1 C3 68.05(9)
C6 Fe1 C4 159.21(9)
C7 Fe1 C4 122.91(9)
C8 Fe1 C4 107.45(9)
C1 Fe1 C4 67.95(9)
C3 Fe1 C4 40.43(9)
C6 Fe1 C9 68.55(9)
C7 Fe1 C9 68.36(9)
C8 Fe1 C9 40.74(8)
C1 Fe1 C9 122.42(9)
C3 Fe1 C9 158.79(9)
C4 Fe1 C9 122.49(8)
C6 Fe1 C2 108.41(9)
C7 Fe1 C2 123.95(10)
C8 Fe1 C2 159.43(10)
C1 Fe1 C2 40.47(9)
C3 Fe1 C2 40.40(9)
C4 Fe1 C2 67.90(9)
C9 Fe1 C2 158.83(9)
C6 Fe1 C5 159.10(9)
C7 Fe1 C5 158.43(10)
C8 Fe1 C5 122.49(10)
C1 Fe1 C5 40.33(9)
C3 Fe1 C5 67.97(9)
C4 Fe1 C5 40.41(9)
C9 Fe1 C5 107.07(9)
C2 Fe1 C5 67.87(9)
C6 Fe1 C10 40.80(7)
C7 Fe1 C10 68.61(8)
C8 Fe1 C10 68.59(7)
C1 Fe1 C10 107.50(8)
C3 Fe1 C10 159.32(9)
C4 Fe1 C10 158.56(9)
C9 Fe1 C10 40.82(7)
C2 Fe1 C10 123.18(8)
C5 Fe1 C10 122.61(8)
C18 N1 C14 127.88(15)
C18 N1 H1A 116.1
C14 N1 H1A 116.1
C19 N2 C18 128.24(14)
C19 N2 H2A 115.9
C18 N2 H2A 115.9
C5 C1 C2 108.2(2)
C5 C1 Fe1 70.20(12)
C2 C1 Fe1 70.03(12)
C5 C1 H1 125.9
C2 C1 H1 125.9
Fe1 C1 H1 125.4
C3 C2 C1 107.9(2)
C3 C2 Fe1 69.57(12)
C1 C2 Fe1 69.49(12)
C3 C2 H2 126.1
C1 C2 H2 126.1
Fe1 C2 H2 126.4
C4 C3 C2 108.0(2)
C4 C3 Fe1 69.86(11)
C2 C3 Fe1 70.03(11)
C4 C3 H3 126.0
C2 C3 H3 126.0
Fe1 C3 H3 125.7
C3 C4 C5 108.1(2)
C3 C4 Fe1 69.70(12)
C5 C4 Fe1 70.04(12)
C3 C4 H4 126.0
C5 C4 H4 126.0
Fe1 C4 H4 125.9
C1 C5 C4 107.8(2)
C1 C5 Fe1 69.47(12)
C4 C5 Fe1 69.55(12)
C1 C5 H5 126.1
C4 C5 H5 126.1
Fe1 C5 H5 126.5
C7 C6 C10 108.43(19)
C7 C6 Fe1 69.64(12)
C10 C6 Fe1 70.66(10)
C7 C6 H6 125.8
C10 C6 H6 125.8
Fe1 C6 H6 125.5
C8 C7 C6 108.19(19)
C8 C7 Fe1 69.83(13)
C6 C7 Fe1 69.54(11)
C8 C7 H7 125.9
C6 C7 H7 125.9
Fe1 C7 H7 126.3
C7 C8 C9 108.45(19)
C7 C8 Fe1 69.79(12)
C9 C8 Fe1 70.00(11)
C7 C8 H8 125.8
C9 C8 H8 125.8
Fe1 C8 H8 126.0
C8 C9 C10 108.06(19)
C8 C9 Fe1 69.26(12)
C10 C9 Fe1 70.22(10)
C8 C9 H9 126.0
C10 C9 H9 126.0
Fe1 C9 H9 126.1
C6 C10 C9 106.87(17)
C6 C10 C11 125.52(16)
C9 C10 C11 127.56(17)
C6 C10 Fe1 68.54(10)
C9 C10 Fe1 68.96(10)
C11 C10 Fe1 129.53(12)
C12 C11 C16 118.58(15)
C12 C11 C10 119.80(15)
C16 C11 C10 121.51(15)
C13 C12 C11 122.31(16)
C13 C12 H12 118.8
C11 C12 H12 118.8
C14 C13 C12 118.64(16)
C14 C13 H13 120.7
C12 C13 H13 120.7
C15 C14 C13 119.78(16)
C15 C14 N1 116.58(15)
C13 C14 N1 123.61(16)
C14 C15 C16 122.11(15)
C14 C15 H15 118.9
C16 C15 H15 118.9
C15 C16 C11 118.53(15)
C15 C16 C17 118.23(15)
C11 C16 C17 123.18(15)
C16 C17 H17A 109.5
C16 C17 H17B 109.5
H17A C17 H17B 109.5
C16 C17 H17C 109.5
H17A C17 H17C 109.5
H17B C17 H17C 109.5
N1 C18 N2 115.36(15)
N1 C18 S1 126.41(13)
N2 C18 S1 118.22(12)
O1 C19 N2 122.67(16)
O1 C19 C20 121.35(16)
N2 C19 C20 115.95(15)
C21 C20 C25 119.94(16)
C21 C20 C19 122.99(16)
C25 C20 C19 117.06(16)
C20 C21 C22 121.13(17)
C20 C21 H20 119.4
C22 C21 H20 119.4
C23 C22 C21 118.02(18)
C23 C22 C26 120.99(19)
C21 C22 C26 120.99(19)
C24 C23 C22 121.72(18)
C24 C23 H23 119.1
C22 C23 H23 119.1
C23 C24 C25 120.11(19)
C23 C24 H24 119.9
C25 C24 H24 119.9
C24 C25 C20 119.03(19)
C24 C25 H25 120.5
C20 C25 H25 120.5
C22 C26 H26A 109.5
C22 C26 H26B 109.5
H26A C26 H26B 109.5
C22 C26 H26C 109.5
H26A C26 H26C 109.5
H26B C26 H26C 109.5

loop_
_geom_bond_atom_site_label_1
_geom_bond_atom_site_label_2
_geom_bond_distance
Fe1 C6 2.0277(19)
Fe1 C7 2.029(2)
Fe1 C8 2.029(2)
Fe1 C1 2.032(2)
Fe1 C3 2.0335(19)
Fe1 C4 2.036(2)
Fe1 C9 2.0392(19)
Fe1 C2 2.040(2)
Fe1 C5 2.042(2)
Fe1 C10 2.0559(17)
S1 C18 1.6597(18)
O1 C19 1.217(2)
N1 C18 1.324(2)
N1 C14 1.423(2)
N1 H1A 0.8600
N2 C19 1.377(2)
N2 C18 1.392(2)
N2 H2A 0.8600
C1 C5 1.405(3)
C1 C2 1.408(3)
C1 H1 0.9300
C2 C3 1.406(3)
C2 H2 0.9300
C3 C4 1.406(3)
C3 H3 0.9300
C4 C5 1.408(3)
C4 H4 0.9300
C5 H5 0.9300
C6 C7 1.415(3)
C6 C10 1.424(3)
C6 H6 0.9300
C7 C8 1.401(4)
C7 H7 0.9300
C8 C9 1.416(3)
C8 H8 0.9300
C9 C10 1.428(3)
C9 H9 0.9300
C10 C11 1.479(2)
C11 C12 1.392(2)
C11 C16 1.399(2)
C12 C13 1.383(2)
C12 H12 0.9300
C13 C14 1.383(2)
C13 H13 0.9300
C14 C15 1.375(2)
C15 C16 1.391(2)
C15 H15 0.9300
C16 C17 1.503(2)
C17 H17A 0.9600
C17 H17B 0.9600
C17 H17C 0.9600
C19 C20 1.486(2)
C20 C21 1.379(2)
C20 C25 1.390(3)
C21 C22 1.383(2)
C21 H20 0.9300
C22 C23 1.381(3)
C22 C26 1.502(3)
C23 C24 1.367(3)
C23 H23 0.9300
C24 C25 1.385(3)
C24 H24 0.9300
C25 H25 0.9300
C26 H26A 0.9600
C26 H26B 0.9600
C26 H26C 0.9600

loop_
_geom_hbond_atom_site_label_D
_geom_hbond_atom_site_label_H
_geom_hbond_atom_site_label_A
_geom_hbond_distance_DH
_geom_hbond_distance_HA
_geom_hbond_distance_DA
_geom_hbond_angle_DHA
_geom_hbond_site_symmetry_A
N1 H1A O1 0.86 1.98 2.646(2) 133.6 .
N1 H1A O1 0.86 2.54 3.254(2) 141.4 2_666
N2 H2A S1 0.86 2.90 3.7586(15) 175.2 2_665

loop_
_geom_torsion_atom_site_label_1
_geom_torsion_atom_site_label_2
_geom_torsion_atom_site_label_3
_geom_torsion_atom_site_label_4
_geom_torsion
C5 C1 C2 C3 0.9(2)
Fe1 C1 C2 C3 -59.20(15)
C5 C1 C2 Fe1 60.09(15)
C1 C2 C3 C4 -0.6(2)
Fe1 C2 C3 C4 -59.77(15)
C1 C2 C3 Fe1 59.16(15)
C2 C3 C4 C5 0.1(2)
Fe1 C3 C4 C5 -59.76(15)
C2 C3 C4 Fe1 59.88(15)
C2 C1 C5 C4 -0.8(2)
Fe1 C1 C5 C4 59.17(15)
C2 C1 C5 Fe1 -59.98(14)
C3 C4 C5 C1 0.4(2)
Fe1 C4 C5 C1 -59.12(14)
C3 C4 C5 Fe1 59.55(15)
C10 C6 C7 C8 -0.9(2)
Fe1 C6 C7 C8 59.34(15)
C10 C6 C7 Fe1 -60.27(13)
C6 C7 C8 C9 0.4(2)
Fe1 C7 C8 C9 59.54(15)
C6 C7 C8 Fe1 -59.16(14)
C7 C8 C9 C10 0.3(2)
Fe1 C8 C9 C10 59.73(13)
C7 C8 C9 Fe1 -59.41(15)
C7 C6 C10 C9 1.1(2)
Fe1 C6 C10 C9 -58.52(13)
C7 C6 C10 C11 -176.33(17)
Fe1 C6 C10 C11 124.03(17)
C7 C6 C10 Fe1 59.63(14)
C8 C9 C10 C6 -0.9(2)
Fe1 C9 C10 C6 58.25(13)
C8 C9 C10 C11 176.50(17)
Fe1 C9 C10 C11 -124.37(18)
C8 C9 C10 Fe1 -59.13(14)
C6 C10 C11 C12 -44.9(3)
C9 C10 C11 C12 138.2(2)
Fe1 C10 C11 C12 45.5(2)
C6 C10 C11 C16 131.10(19)
C9 C10 C11 C16 -45.8(3)
Fe1 C10 C11 C16 -138.54(15)
C16 C11 C12 C13 -0.5(3)
C10 C11 C12 C13 175.52(18)
C11 C12 C13 C14 -1.0(3)
C12 C13 C14 C15 2.5(3)
C12 C13 C14 N1 -179.23(18)
C18 N1 C14 C15 -135.57(19)
C18 N1 C14 C13 46.1(3)
C13 C14 C15 C16 -2.3(3)
N1 C14 C15 C16 179.24(16)
C14 C15 C16 C11 0.7(3)
C14 C15 C16 C17 -176.75(17)
C12 C11 C16 C15 0.7(3)
C10 C11 C16 C15 -175.27(16)
C12 C11 C16 C17 178.04(17)
C10 C11 C16 C17 2.0(3)
C14 N1 C18 N2 173.76(16)
C14 N1 C18 S1 -5.9(3)
C19 N2 C18 N1 -12.1(3)
C19 N2 C18 S1 167.66(15)
C18 N2 C19 O1 1.7(3)
C18 N2 C19 C20 -176.20(16)
O1 C19 C20 C21 149.5(2)
N2 C19 C20 C21 -32.6(3)
O1 C19 C20 C25 -29.4(3)
N2 C19 C20 C25 148.52(18)
C25 C20 C21 C22 -1.8(3)
C19 C20 C21 C22 179.30(17)
C20 C21 C22 C23 -0.1(3)
C20 C21 C22 C26 -179.6(2)
C21 C22 C23 C24 1.2(3)
C26 C22 C23 C24 -179.3(2)
C22 C23 C24 C25 -0.3(4)
C23 C24 C25 C20 -1.6(4)
C21 C20 C25 C24 2.7(3)
C19 C20 C25 C24 -178.4(2)
